data_4033790
loop_
_publ_author_name
'Carral-Menoyo, Asier'
'Misol, Alexander'
'G\'omez-Redondo, Marcos'
'Sotomayor, Nuria'
'Lete, Esther'

_publ_section_title
;
 Palladium(II)-Catalyzed Intramolecular C-H Alkenylation for the Synthesis
 of Chromanes.
;
_journal_issue 4
_journal_name_full 'The Journal of organic chemistry'
_journal_page_first 2048
_journal_page_last 2060
_journal_paper_doi 10.1021/acs.joc.8b03051
_journal_volume 84
_journal_year 2019
_chemical_formula_moiety 'C18 H17 F O3'
_chemical_formula_sum 'C18 H17 F O3'
_chemical_formula_weight 300.32
_space_group_IT_number 14
_space_group_name_Hall '-P 2yn'
_space_group_name_H-M_alt 'P 1 21/n 1'
_symmetry_cell_setting monoclinic
_symmetry_Int_Tables_number 14
_symmetry_space_group_name_Hall '-P 2yn'
_symmetry_space_group_name_H-M 'P 1 21/n 1'
_atom_sites_solution_hydrogens geom
_atom_sites_solution_primary dual
_audit_creation_date 2018-10-09T14:04:15-00:00
_audit_creation_method 'WinGX routine CIF_UPDATE'
_cell_angle_alpha 90
_cell_angle_beta 94.082(5)
_cell_angle_gamma 90
_cell_formula_units_Z 4
_cell_length_a 3.9525(2)
_cell_length_b 14.6990(8)
_cell_length_c 24.6043(14)
_cell_measurement_reflns_used 3521
_cell_measurement_temperature 149.99(10)
_cell_measurement_theta_max 74.002
_cell_measurement_theta_min 4.661
_cell_volume 1425.83(13)
_computing_cell_refinement 'CrysAlisPro 1.171.38.46 (Rigaku OD, 2015)'
_computing_data_collection 'CrysAlisPro 1.171.38.46 (Rigaku OD, 2015)'
_computing_data_reduction 'CrysAlisPro 1.171.38.46 (Rigaku OD, 2015)'
_computing_molecular_graphics 'Olex2 (Dolomanov et al., 2009)'
_computing_publication_material 'Olex2 (Dolomanov et al., 2009)'
_computing_structure_refinement 'ShelXL (Sheldrick, 2015)'
_computing_structure_solution 'ShelXT (Sheldrick, 2015)'
_diffrn_ambient_temperature 149.99(10)
_diffrn_detector 'CCD plate'
_diffrn_detector_area_resol_mean 5.2012
_diffrn_detector_type Atlas
_diffrn_measured_fraction_theta_full 1
_diffrn_measured_fraction_theta_max 1
_diffrn_measurement_details
;
List of Runs (angles in degrees, time in seconds):

  # Type    Start    End  Width  t~exp~   \w     \q     \k     \f   Frames
--------------------------------------------------------------------------
  1  \w    -35.00  67.00   1.00    1.00    --   41.08 -38.00-150.00  102
  2  \w      5.00  93.00   1.00    1.00    --   41.08-125.00 120.00   88
  3  \w     16.00 107.00   1.00    1.00    --   41.08  38.00  30.00   91
  4  \w     29.00  97.00   1.00    1.00    --   41.08  38.00-180.00   68
  5  \w    -87.00 -42.00   1.00    4.00    --  -83.00 125.00-180.00   45
  6  \w    -89.00 -59.00   1.00    4.00    --  -83.00 -61.00   0.00   30
  7  \w   -147.00-119.00   1.00    4.00    --  -83.00 -61.00   0.00   28
  8  \w     38.00  69.00   1.00    4.00    --  108.36 -30.00-150.00   31
  9  \w     39.00  66.00   1.00    4.00    --  108.36 -45.00  60.00   27
 10  \w     42.00 103.00   1.00    4.00    --  108.36 -94.00  60.00   61
 11  \w    106.00 136.00   1.00    4.00    --  108.36 -61.00 -30.00   30
 12  \w     58.00 135.00   1.00    4.00    --  108.36 -77.00 150.00   77
 13  \w     94.00 132.00   1.00    4.00    --  108.36  30.00 120.00   38
 14  \w     78.00 158.00   1.00    4.00    --  108.36  61.00 -30.00   80
 15  \w    107.00 158.00   1.00    4.00    --  108.36  45.00 -60.00   51
 16  \w     34.00  64.00   1.00    4.00    --  108.36 -30.00 -30.00   30
 17  \w     35.00  63.00   1.00    4.00    --  108.36 -45.00 120.00   28
 18  \w     30.00  69.00   1.00    4.00    --  108.36 -30.00   0.00   39
 19  \w     39.00  66.00   1.00    4.00    --  108.36 -45.00-180.00   27
 20  \w     34.00  61.00   1.00    4.00    --  108.36 -45.00 -30.00   27
 21  \w     35.00 117.00   1.00    4.00    --  108.36-125.00-180.00   82
 22  \w     56.00  83.00   1.00    4.00    --  108.36 -61.00 -30.00   27
 23  \w     37.00 121.00   1.00    4.00    --  108.36-125.00  30.00   84
 24  \w     84.00 142.00   1.00    4.00    --  108.36  45.00-150.00   58
 25  \w     71.00 110.00   1.00    4.00    --  108.36-125.00 -30.00   39
 26  \w    111.00 155.00   1.00    4.00    --  108.36  45.00-120.00   44
 27  \w     48.00  76.00   1.00    4.00    --  108.36 -45.00-120.00   28
;
_diffrn_measurement_device 'four-circle\k-geometry diffractometer'
_diffrn_measurement_device_type 'Agilent SuperNova'
_diffrn_measurement_method '\w scans'
_diffrn_orient_matrix_type 'CrysAlisPro convention (1999,Acta A55,543-557)'
_diffrn_orient_matrix_UB_11 -0.0948533
_diffrn_orient_matrix_UB_12 -0.0998614
_diffrn_orient_matrix_UB_13 -0.0127346
_diffrn_orient_matrix_UB_21 -0.0988866
_diffrn_orient_matrix_UB_22 0.0258307
_diffrn_orient_matrix_UB_23 -0.0597004
_diffrn_orient_matrix_UB_31 0.3657768
_diffrn_orient_matrix_UB_32 -0.018879
_diffrn_orient_matrix_UB_33 -0.0146098
_diffrn_radiation_monochromator 'Multilayer optics'
_diffrn_radiation_probe x-ray
_diffrn_radiation_type CuK\a
_diffrn_radiation_wavelength 1.54184
_diffrn_reflns_av_R_equivalents 0.0709
_diffrn_reflns_av_unetI/netI 0.0978
_diffrn_reflns_Laue_measured_fraction_full 1
_diffrn_reflns_Laue_measured_fraction_max 1
_diffrn_reflns_limit_h_max 4
_diffrn_reflns_limit_h_min -3
_diffrn_reflns_limit_k_max 17
_diffrn_reflns_limit_k_min -17
_diffrn_reflns_limit_l_max 29
_diffrn_reflns_limit_l_min -29
_diffrn_reflns_number 10886
_diffrn_reflns_point_group_measured_fraction_full 1
_diffrn_reflns_point_group_measured_fraction_max 1
_diffrn_reflns_theta_full 67.684
_diffrn_reflns_theta_max 68.995
_diffrn_reflns_theta_min 3.505
_diffrn_source 'micro-focus sealed X-ray tube'
_diffrn_source_current 0.8
_diffrn_source_power 0.04
_diffrn_source_type 'SuperNova (Cu) X-ray Source'
_diffrn_source_voltage 50
_exptl_absorpt_coefficient_mu 0.853
_exptl_absorpt_correction_T_max 1
_exptl_absorpt_correction_T_min 0.70922
_exptl_absorpt_correction_type multi-scan
_exptl_absorpt_process_details
;
        CrysAlisPro 1.171.38.46 (Rigaku Oxford Diffraction, 2015)
        Empirical absorption correction using spherical harmonics,
 implemented in SCALE3 ABSPACK scaling algorithm.
(Clark, R. C. & Reid, J. S. (1995). Acta Cryst. A51, 887-897)
        Empirical absorption correction using spherical harmonics,
 implemented in SCALE3 ABSPACK scaling algorithm.
;
_exptl_crystal_colour colourless
_exptl_crystal_density_diffrn 1.399
_exptl_crystal_density_method 'not measured'
_exptl_crystal_description needle
_exptl_crystal_F_000 632
_exptl_crystal_size_max 0.639
_exptl_crystal_size_mid 0.094
_exptl_crystal_size_min 0.051
_refine_diff_density_max 0.267
_refine_diff_density_min -0.261
_refine_diff_density_rms 0.07
_refine_ls_extinction_method none
_refine_ls_goodness_of_fit_ref 1.16
_refine_ls_hydrogen_treatment constr
_refine_ls_matrix_type full
_refine_ls_number_parameters 202
_refine_ls_number_reflns 2649
_refine_ls_number_restraints 0
_refine_ls_restrained_S_all 1.16
_refine_ls_R_factor_all 0.0801
_refine_ls_R_factor_gt 0.0688
_refine_ls_shift/su_max 0
_refine_ls_shift/su_mean 0
_refine_ls_structure_factor_coef Fsqd
_refine_ls_weighting_details 'w=1/[\s^2^(Fo^2^)+(0.0622P)^2^+1.7962P] where P=(Fo^2^+2Fc^2^)/3'
_refine_ls_weighting_scheme calc
_refine_ls_wR_factor_gt 0.176
_refine_ls_wR_factor_ref 0.182
_reflns_Friedel_coverage 0
_reflns_number_gt 2207
_reflns_number_total 2649
_reflns_threshold_expression 'I > 2\s(I)'
_cod_data_source_file jo8b03051_si_002.cif
_cod_data_source_block a20180039_ac941b
_cod_database_code 4033790

loop_
_symmetry_equiv_pos_as_xyz
'x, y, z'
'-x+1/2, y+1/2, -z+1/2'
'-x, -y, -z'
'x-1/2, -y-1/2, z-1/2'

loop_
_atom_site_label
_atom_site_type_symbol
_atom_site_fract_x
_atom_site_fract_y
_atom_site_fract_z
_atom_site_U_iso_or_equiv
_atom_site_adp_type
_atom_site_occupancy
_atom_site_site_symmetry_order
_atom_site_calc_flag
_atom_site_refinement_flags_posn
F1 F -0.0371(6) 0.82913(14) 0.42979(8) 0.0434(6) Uani 1 1 d .
O1 O 0.4096(5) 0.67416(13) 0.72422(8) 0.0248(5) Uani 1 1 d .
O2 O 0.8054(6) 0.43404(15) 0.84333(9) 0.0333(5) Uani 1 1 d .
O3 O 0.4360(6) 0.36835(14) 0.66012(8) 0.0269(5) Uani 1 1 d .
C1 C 0.4782(7) 0.58344(19) 0.73215(12) 0.0224(6) Uani 1 1 d .
C2 C 0.6009(7) 0.5583(2) 0.78460(11) 0.0243(6) Uani 1 1 d .
H2 H 0.634869 0.602332 0.812735 0.029 Uiso 1 1 calc R
C3 C 0.6710(8) 0.4678(2) 0.79430(12) 0.0258(6) Uani 1 1 d .
C4 C 0.6137(8) 0.4028(2) 0.75358(12) 0.0254(6) Uani 1 1 d .
H4 H 0.660341 0.340457 0.76106 0.03 Uiso 1 1 calc R
C5 C 0.4877(7) 0.42967(19) 0.70187(12) 0.0222(6) Uani 1 1 d .
C6 C 0.4153(7) 0.52176(19) 0.68930(11) 0.0211(6) Uani 1 1 d .
C7 C 0.2802(7) 0.5577(2) 0.63579(11) 0.0211(6) Uani 1 1 d .
C8 C 0.3238(7) 0.6470(2) 0.62623(11) 0.0217(6) Uani 1 1 d .
C9 C 0.4956(8) 0.7039(2) 0.67126(12) 0.0241(6) Uani 1 1 d .
H9A H 0.744438 0.700254 0.669214 0.029 Uiso 1 1 calc R
H9B H 0.427268 0.768266 0.66599 0.029 Uiso 1 1 calc R
C10 C 0.9382(9) 0.4983(2) 0.88246(13) 0.0313(7) Uani 1 1 d .
H10A H 1.093581 0.539658 0.865349 0.047 Uiso 1 1 calc GR
H10B H 1.06094 0.466238 0.912718 0.047 Uiso 1 1 calc GR
H10C H 0.751636 0.533359 0.896286 0.047 Uiso 1 1 calc GR
C11 C 0.5382(8) 0.2766(2) 0.67097(13) 0.0280(7) Uani 1 1 d .
H11A H 0.492994 0.23983 0.638011 0.042 Uiso 1 1 calc GR
H11B H 0.410446 0.251912 0.70034 0.042 Uiso 1 1 calc GR
H11C H 0.781317 0.274943 0.682004 0.042 Uiso 1 1 calc GR
C12 C 0.0845(7) 0.4955(2) 0.59595(12) 0.0240(6) Uani 1 1 d .
H12A H 0.243862 0.458998 0.576332 0.036 Uiso 1 1 calc GR
H12B H -0.056574 0.532037 0.569884 0.036 Uiso 1 1 calc GR
H12C H -0.060429 0.455068 0.615837 0.036 Uiso 1 1 calc GR
C13 C 0.2253(7) 0.6951(2) 0.57434(12) 0.0217(6) Uani 1 1 d .
C14 C 0.2987(8) 0.6576(2) 0.52423(12) 0.0245(6) Uani 1 1 d .
H14 H 0.410197 0.600391 0.523697 0.029 Uiso 1 1 calc R
C15 C 0.2131(8) 0.7018(2) 0.47524(12) 0.0288(7) Uani 1 1 d .
H15 H 0.26317 0.675706 0.441408 0.035 Uiso 1 1 calc R
C16 C 0.0533(8) 0.7846(2) 0.47755(13) 0.0295(7) Uani 1 1 d .
C17 C -0.0207(8) 0.8255(2) 0.52555(13) 0.0294(7) Uani 1 1 d .
H17 H -0.129776 0.883092 0.525494 0.035 Uiso 1 1 calc R
C18 C 0.0682(7) 0.7804(2) 0.57419(12) 0.0256(6) Uani 1 1 d .
H18 H 0.021565 0.807913 0.607782 0.031 Uiso 1 1 calc R

loop_
_atom_site_aniso_label
_atom_site_aniso_U_11
_atom_site_aniso_U_22
_atom_site_aniso_U_33
_atom_site_aniso_U_23
_atom_site_aniso_U_13
_atom_site_aniso_U_12
F1 0.0585(13) 0.0409(11) 0.0284(10) 0.0141(8) -0.0142(9) -0.0048(10)
O1 0.0330(11) 0.0215(10) 0.0196(10) -0.0002(8) -0.0001(8) 0.0001(8)
O2 0.0501(14) 0.0278(11) 0.0204(10) 0.0031(9) -0.0092(10) 0.0009(10)
O3 0.0378(12) 0.0207(10) 0.0214(10) -0.0011(8) -0.0042(9) 0.0023(9)
C1 0.0230(13) 0.0223(14) 0.0219(14) 0.0006(11) 0.0014(11) -0.0005(11)
C2 0.0297(15) 0.0250(15) 0.0181(13) -0.0002(11) -0.0005(11) -0.0026(12)
C3 0.0279(15) 0.0300(16) 0.0189(14) 0.0025(12) -0.0028(11) 0.0002(12)
C4 0.0315(15) 0.0218(14) 0.0221(14) 0.0028(11) -0.0029(12) 0.0004(12)
C5 0.0242(13) 0.0226(14) 0.0197(14) -0.0017(11) 0.0017(11) -0.0017(11)
C6 0.0208(13) 0.0227(14) 0.0196(14) 0.0014(11) 0.0000(10) -0.0007(11)
C7 0.0206(13) 0.0245(14) 0.0181(13) -0.0003(11) 0.0005(10) 0.0024(11)
C8 0.0208(13) 0.0249(14) 0.0191(14) -0.0002(11) 0.0002(10) 0.0018(11)
C9 0.0288(15) 0.0231(14) 0.0201(14) 0.0028(11) -0.0007(11) -0.0011(12)
C10 0.0378(17) 0.0336(16) 0.0211(14) -0.0015(12) -0.0081(13) 0.0032(14)
C11 0.0366(17) 0.0208(14) 0.0261(15) -0.0006(12) -0.0005(13) 0.0015(12)
C12 0.0240(14) 0.0243(14) 0.0231(14) -0.0005(11) -0.0035(11) -0.0006(12)
C13 0.0193(13) 0.0247(14) 0.0207(14) 0.0015(11) -0.0005(10) -0.0024(11)
C14 0.0271(14) 0.0233(14) 0.0226(14) -0.0005(11) -0.0021(11) -0.0023(12)
C15 0.0335(16) 0.0325(16) 0.0195(14) -0.0001(12) -0.0037(12) -0.0083(13)
C16 0.0328(15) 0.0318(16) 0.0226(15) 0.0103(12) -0.0082(12) -0.0077(13)
C17 0.0290(15) 0.0252(15) 0.0329(17) 0.0057(12) -0.0049(13) 0.0004(12)
C18 0.0271(15) 0.0271(15) 0.0221(14) 0.0010(12) -0.0011(11) -0.0012(12)

loop_
_atom_type_symbol
_atom_type_description
_atom_type_scat_dispersion_real
_atom_type_scat_dispersion_imag
_atom_type_scat_source
C C 0.0181 0.0091 'International Tables Vol C Tables 4.2.6.8 and 6.1.1.4'
H H 0 0 'International Tables Vol C Tables 4.2.6.8 and 6.1.1.4'
F F 0.0727 0.0534 'International Tables Vol C Tables 4.2.6.8 and 6.1.1.4'
O O 0.0492 0.0322 'International Tables Vol C Tables 4.2.6.8 and 6.1.1.4'

loop_
_geom_angle_atom_site_label_1
_geom_angle_atom_site_label_2
_geom_angle_atom_site_label_3
_geom_angle
C1 O1 C9 111.5(2)
C3 O2 C10 117.0(2)
C5 O3 C11 117.1(2)
O1 C1 C2 116.1(3)
O1 C1 C6 120.0(3)
C2 C1 C6 123.8(3)
C1 C2 H2 121
C3 C2 C1 117.9(3)
C3 C2 H2 121
O2 C3 C2 124.1(3)
O2 C3 C4 114.6(3)
C2 C3 C4 121.2(3)
C3 C4 H4 120.2
C5 C4 C3 119.5(3)
C5 C4 H4 120.2
O3 C5 C4 121.6(3)
O3 C5 C6 116.7(3)
C4 C5 C6 121.8(3)
C1 C6 C5 115.7(3)
C1 C6 C7 118.1(3)
C5 C6 C7 126.2(3)
C6 C7 C12 119.7(2)
C8 C7 C6 117.4(3)
C8 C7 C12 122.8(3)
C7 C8 C9 117.9(3)
C7 C8 C13 125.8(3)
C13 C8 C9 116.3(2)
O1 C9 C8 111.9(2)
O1 C9 H9A 109.2
O1 C9 H9B 109.2
C8 C9 H9A 109.2
C8 C9 H9B 109.2
H9A C9 H9B 107.9
O2 C10 H10A 109.5
O2 C10 H10B 109.5
O2 C10 H10C 109.5
H10A C10 H10B 109.5
H10A C10 H10C 109.5
H10B C10 H10C 109.5
O3 C11 H11A 109.5
O3 C11 H11B 109.5
O3 C11 H11C 109.5
H11A C11 H11B 109.5
H11A C11 H11C 109.5
H11B C11 H11C 109.5
C7 C12 H12A 109.5
C7 C12 H12B 109.5
C7 C12 H12C 109.5
H12A C12 H12B 109.5
H12A C12 H12C 109.5
H12B C12 H12C 109.5
C14 C13 C8 120.7(3)
C18 C13 C8 121.2(3)
C18 C13 C14 118.1(3)
C13 C14 H14 119.1
C15 C14 C13 121.8(3)
C15 C14 H14 119.1
C14 C15 H15 121.2
C16 C15 C14 117.5(3)
C16 C15 H15 121.2
F1 C16 C15 118.7(3)
F1 C16 C17 118.0(3)
C15 C16 C17 123.3(3)
C16 C17 H17 120.8
C16 C17 C18 118.3(3)
C18 C17 H17 120.8
C13 C18 H18 119.5
C17 C18 C13 120.9(3)
C17 C18 H18 119.5

loop_
_geom_bond_atom_site_label_1
_geom_bond_atom_site_label_2
_geom_bond_distance
F1 C16 1.370(4)
O1 C1 1.372(4)
O1 C9 1.438(3)
O2 C3 1.376(4)
O2 C10 1.422(4)
O3 C5 1.371(4)
O3 C11 1.428(4)
C1 C2 1.396(4)
C1 C6 1.399(4)
C2 H2 0.95
C2 C3 1.376(4)
C3 C4 1.392(4)
C4 H4 0.95
C4 C5 1.390(4)
C5 C6 1.413(4)
C6 C7 1.483(4)
C7 C8 1.346(4)
C7 C12 1.513(4)
C8 C9 1.510(4)
C8 C13 1.487(4)
C9 H9A 0.99
C9 H9B 0.99
C10 H10A 0.98
C10 H10B 0.98
C10 H10C 0.98
C11 H11A 0.98
C11 H11B 0.98
C11 H11C 0.98
C12 H12A 0.98
C12 H12B 0.98
C12 H12C 0.98
C13 C14 1.400(4)
C13 C18 1.399(4)
C14 H14 0.95
C14 C15 1.389(4)
C15 H15 0.95
C15 C16 1.375(5)
C16 C17 1.375(5)
C17 H17 0.95
C17 C18 1.391(4)
C18 H18 0.95

loop_
_geom_torsion_atom_site_label_1
_geom_torsion_atom_site_label_2
_geom_torsion_atom_site_label_3
_geom_torsion_atom_site_label_4
_geom_torsion
F1 C16 C17 C18 179.6(3)
O1 C1 C2 C3 179.6(3)
O1 C1 C6 C5 -178.7(2)
O1 C1 C6 C7 1.1(4)
O2 C3 C4 C5 -178.1(3)
O3 C5 C6 C1 -178.4(2)
O3 C5 C6 C7 1.8(4)
C1 O1 C9 C8 54.8(3)
C1 C2 C3 O2 177.3(3)
C1 C2 C3 C4 -1.6(4)
C1 C6 C7 C8 20.2(4)
C1 C6 C7 C12 -156.4(3)
C2 C1 C6 C5 -0.7(4)
C2 C1 C6 C7 179.1(3)
C2 C3 C4 C5 0.9(5)
C3 C4 C5 O3 178.2(3)
C3 C4 C5 C6 0.0(5)
C4 C5 C6 C1 -0.1(4)
C4 C5 C6 C7 -179.9(3)
C5 C6 C7 C8 -160.1(3)
C5 C6 C7 C12 23.4(4)
C6 C1 C2 C3 1.5(4)
C6 C7 C8 C9 -2.0(4)
C6 C7 C8 C13 176.3(3)
C7 C8 C9 O1 -35.1(4)
C7 C8 C13 C14 -45.2(4)
C7 C8 C13 C18 137.2(3)
C8 C13 C14 C15 -179.2(3)
C8 C13 C18 C17 179.4(3)
C9 O1 C1 C2 143.1(3)
C9 O1 C1 C6 -38.7(4)
C9 C8 C13 C14 133.2(3)
C9 C8 C13 C18 -44.5(4)
C10 O2 C3 C2 -12.4(4)
C10 O2 C3 C4 166.6(3)
C11 O3 C5 C4 -4.1(4)
C11 O3 C5 C6 174.3(2)
C12 C7 C8 C9 174.4(3)
C12 C7 C8 C13 -7.3(4)
C13 C8 C9 O1 146.4(2)
C13 C14 C15 C16 0.2(5)
C14 C13 C18 C17 1.7(4)
C14 C15 C16 F1 -179.3(3)
C14 C15 C16 C17 0.8(5)
C15 C16 C17 C18 -0.6(5)
C16 C17 C18 C13 -0.7(5)
C18 C13 C14 C15 -1.5(4)
